data_2014212
loop_
_publ_author_name
'\,Caylak, Nagihan'
'H\"okelek, Tuncer'
'Bilge, Selen'
'\"Ozg\"u\,c, Bilgehan'
'K\?il\?i\,c, Zeynel'

_publ_section_title
4,4,6,6-Tetrachloro-2,2-(ethylenedioxydi-<i>o</i>-phenylenediimino)-2\l^5^,4\l^5^,6\l^5^-cyclotriphosphazene
_journal_issue 7
_journal_name_full 'Acta Crystallographica Section C'
_journal_page_first o461
_journal_page_last o463
_journal_paper_doi 10.1107/S0108270104010169
_journal_volume 60
_journal_year 2004
_chemical_formula_iupac 'C14 H14 Cl4 N5 O2 P3'
_chemical_formula_moiety 'C14 H14 Cl4 N5 O2 P3'
_chemical_formula_sum 'C14 H14 Cl4 N5 O2 P3'
_chemical_formula_weight 519.01
_chemical_name_systematic ?
_space_group_IT_number 2
_symmetry_cell_setting triclinic
_symmetry_space_group_name_Hall '-P 1'
_symmetry_space_group_name_H-M 'P -1'
_atom_sites_solution_hydrogens geom
_atom_sites_solution_primary direct
_atom_sites_solution_secondary difmap
_audit_creation_method SHELXL-97
_cell_angle_alpha 103.663(17)
_cell_angle_beta 107.458(19)
_cell_angle_gamma 109.78(2)
_cell_formula_units_Z 2
_cell_length_a 9.045(2)
_cell_length_b 11.647(3)
_cell_length_c 12.225(2)
_cell_measurement_reflns_used 25
_cell_measurement_temperature 293(2)
_cell_measurement_theta_max 15
_cell_measurement_theta_min 10
_cell_volume 1071.1(5)
_computing_cell_refinement 'CAD-4 Express'
_computing_data_collection 'CAD-4 Express (Enraf--Nonius, 1994)'
_computing_data_reduction 'XCAD4 (Harms & Wocadlo, 1995)'
_computing_molecular_graphics 'Ortep-3 for Windows (Farrugia, 1997)'
_computing_publication_material 'WinGX  (Farrugia, 1999)'
_computing_structure_refinement 'SHELXL97 (Sheldrick, 1997)'
_computing_structure_solution 'SHELXS97 (Sheldrick, 1997)'
_diffrn_ambient_temperature 293(2)
_diffrn_measured_fraction_theta_full 1.000
_diffrn_measured_fraction_theta_max 1.000
_diffrn_measurement_device_type 'Enraf--Nonius CAD-4'
_diffrn_measurement_method 'non-profiled \w scans'
_diffrn_radiation_monochromator graphite
_diffrn_radiation_source 'fine-focus sealed tube'
_diffrn_radiation_type MoK\a
_diffrn_radiation_wavelength 0.71073
_diffrn_reflns_av_R_equivalents 0.0223
_diffrn_reflns_av_sigmaI/netI 0.0423
_diffrn_reflns_limit_h_max 11
_diffrn_reflns_limit_h_min 0
_diffrn_reflns_limit_k_max 13
_diffrn_reflns_limit_k_min -14
_diffrn_reflns_limit_l_max 14
_diffrn_reflns_limit_l_min -15
_diffrn_reflns_number 4615
_diffrn_reflns_theta_full 26.29
_diffrn_reflns_theta_max 26.29
_diffrn_reflns_theta_min 2.51
_diffrn_standards_decay_% 1
_diffrn_standards_interval_time 120
_diffrn_standards_number 3
_exptl_absorpt_coefficient_mu 0.798
_exptl_absorpt_correction_type none
_exptl_crystal_colour colourless
_exptl_crystal_density_diffrn 1.609
_exptl_crystal_density_method 'not measured'
_exptl_crystal_description plate
_exptl_crystal_F_000 524
_exptl_crystal_size_max 0.40
_exptl_crystal_size_mid 0.25
_exptl_crystal_size_min 0.20
_refine_diff_density_max 0.887
_refine_diff_density_min -0.436
_refine_ls_extinction_method none
_refine_ls_goodness_of_fit_ref 1.025
_refine_ls_hydrogen_treatment mixed
_refine_ls_matrix_type full
_refine_ls_number_parameters 257
_refine_ls_number_reflns 4329
_refine_ls_number_restraints 0
_refine_ls_restrained_S_all 1.025
_refine_ls_R_factor_all 0.0937
_refine_ls_R_factor_gt 0.0560
_refine_ls_shift/su_max 0.000
_refine_ls_shift/su_mean 0.000
_refine_ls_structure_factor_coef Fsqd
_refine_ls_weighting_details 'calc w=1/[\s^2^(Fo^2^)+(0.0935P)^2^+0.8490P] where P=(Fo^2^+2Fc^2^)/3'
_refine_ls_weighting_scheme calc
_refine_ls_wR_factor_gt 0.1514
_refine_ls_wR_factor_ref 0.1724
_reflns_number_gt 3011
_reflns_number_total 4329
_reflns_threshold_expression I>2\s(I)
_cod_data_source_file ob1177.cif
_cod_data_source_block I
_cod_database_code 2014212
_cod_database_fobs_code 2014212

loop_
_symmetry_equiv_pos_as_xyz
'x, y, z'
'-x, -y, -z'

loop_
_atom_site_label
_atom_site_fract_x
_atom_site_fract_y
_atom_site_fract_z
_atom_site_U_iso_or_equiv
_atom_site_adp_type
_atom_site_calc_flag
_atom_site_refinement_flags
_atom_site_occupancy
_atom_site_disorder_assembly
_atom_site_disorder_group
_atom_site_type_symbol
Cl1 0.0460(2) 0.24917(14) 0.34389(15) 0.0872(5) Uani d . 1 . . Cl
Cl2 0.1057(2) 0.23157(13) 0.10929(12) 0.0836(4) Uani d . 1 . . Cl
Cl3 -0.0206(2) 0.62603(14) 0.11872(14) 0.0964(6) Uani d . 1 . . Cl
Cl4 -0.0882(2) 0.61134(15) 0.34581(19) 0.1010(6) Uani d . 1 . . Cl
P1 0.39261(12) 0.61944(9) 0.39507(9) 0.0412(3) Uani d . 1 . . P
P2 0.05729(13) 0.57485(10) 0.26177(10) 0.0486(3) Uani d . 1 . . P
P3 0.12856(14) 0.36509(9) 0.25724(10) 0.0451(3) Uani d . 1 . . P
O1 0.8137(4) 0.9115(3) 0.4001(3) 0.0609(8) Uani d . 1 . . O
O2 0.6886(5) 0.9125(3) 0.5794(4) 0.0847(12) Uani d . 1 . . O
N1 0.2514(4) 0.6698(3) 0.3439(3) 0.0466(8) Uani d . 1 . . N
N2 -0.0048(4) 0.4210(3) 0.2117(4) 0.0619(10) Uani d . 1 . . N
N3 0.3236(4) 0.4623(3) 0.3362(3) 0.0518(9) Uani d . 1 . . N
N4 0.5638(4) 0.6882(3) 0.3697(3) 0.0472(8) Uani d . 1 . . N
N5 0.4624(4) 0.6621(3) 0.5451(3) 0.0481(8) Uani d . 1 . . N
C1 0.5699(5) 0.7100(4) 0.2634(4) 0.0462(9) Uani d . 1 . . C
C2 0.4596(6) 0.6217(5) 0.1442(4) 0.0680(13) Uani d . 1 . . C
C3 0.4776(7) 0.6494(6) 0.0444(5) 0.0776(15) Uani d . 1 . . C
C4 0.6109(7) 0.7645(6) 0.0628(5) 0.0767(15) Uani d . 1 . . C
C5 0.7227(6) 0.8535(5) 0.1804(5) 0.0654(12) Uani d . 1 . . C
C6 0.7014(5) 0.8273(4) 0.2796(4) 0.0488(9) Uani d . 1 . . C
C7 0.7689(8) 1.0132(5) 0.4502(5) 0.0792(16) Uani d . 1 . . C
C8 0.7854(7) 1.0313(4) 0.5759(6) 0.0760(15) Uani d . 1 . . C
C9 0.6119(6) 0.9039(4) 0.6599(4) 0.0533(10) Uani d . 1 . . C
C10 0.6498(7) 1.0117(5) 0.7601(5) 0.0688(13) Uani d . 1 . . C
C11 0.5646(8) 0.9953(6) 0.8368(5) 0.0793(15) Uani d . 1 . . C
C12 0.4437(9) 0.8722(7) 0.8126(5) 0.0842(17) Uani d . 1 . . C
C13 0.4103(7) 0.7660(5) 0.7153(4) 0.0654(12) Uani d . 1 . . C
C14 0.4915(5) 0.7787(4) 0.6381(3) 0.0461(9) Uani d . 1 . . C
H2 0.3719 0.5425 0.1312 0.082 Uiso calc R 1 . . H
H3 0.3999 0.5905 -0.0355 0.093 Uiso calc R 1 . . H
H4 0.634(6) 0.743(4) 0.433(4) 0.049(13) Uiso d . 1 . . H
H4A 0.6250 0.7818 -0.0049 0.092 Uiso calc R 1 . . H
H5 0.4852 0.6058 0.5726 0.058 Uiso calc R 1 . . H
H5A 0.8125 0.9311 0.1928 0.078 Uiso calc R 1 . . H
H7A 0.6508 0.9906 0.3978 0.095 Uiso calc R 1 . . H
H7B 0.8434 1.0954 0.4497 0.095 Uiso calc R 1 . . H
H8A 0.9058 1.0643 0.6310 0.091 Uiso calc R 1 . . H
H8B 0.7454 1.0954 0.6037 0.091 Uiso calc R 1 . . H
H10 0.7321 1.0947 0.7759 0.083 Uiso calc R 1 . . H
H11 0.5893 1.0672 0.9041 0.095 Uiso calc R 1 . . H
H12 0.3843 0.8610 0.8625 0.101 Uiso calc R 1 . . H
H13 0.3300 0.6829 0.7015 0.078 Uiso calc R 1 . . H

loop_
_atom_site_aniso_label
_atom_site_aniso_U_11
_atom_site_aniso_U_22
_atom_site_aniso_U_33
_atom_site_aniso_U_12
_atom_site_aniso_U_13
_atom_site_aniso_U_23
Cl1 0.0843(10) 0.0757(9) 0.1050(11) 0.0188(7) 0.0454(8) 0.0561(8)
Cl2 0.1032(11) 0.0644(8) 0.0706(8) 0.0444(8) 0.0288(7) 0.0031(6)
Cl3 0.0936(11) 0.0683(8) 0.0840(9) 0.0245(8) -0.0096(8) 0.0345(7)
Cl4 0.0773(10) 0.0754(9) 0.1589(15) 0.0376(8) 0.0709(10) 0.0243(9)
P1 0.0377(5) 0.0295(5) 0.0540(6) 0.0149(4) 0.0156(4) 0.0165(4)
P2 0.0405(6) 0.0362(5) 0.0635(7) 0.0192(4) 0.0142(5) 0.0160(5)
P3 0.0466(6) 0.0291(5) 0.0559(6) 0.0153(4) 0.0192(5) 0.0146(4)
O1 0.0390(15) 0.0549(18) 0.072(2) 0.0084(13) 0.0246(14) 0.0121(15)
O2 0.118(3) 0.0376(16) 0.109(3) 0.0216(18) 0.082(3) 0.0181(17)
N1 0.0396(17) 0.0292(15) 0.064(2) 0.0175(13) 0.0124(15) 0.0150(14)
N2 0.0415(19) 0.0356(17) 0.084(3) 0.0131(15) 0.0084(18) 0.0115(17)
N3 0.0439(18) 0.0301(16) 0.075(2) 0.0181(14) 0.0170(17) 0.0176(15)
N4 0.0380(18) 0.0431(18) 0.049(2) 0.0113(15) 0.0143(16) 0.0129(16)
N5 0.054(2) 0.0412(17) 0.056(2) 0.0251(15) 0.0216(16) 0.0248(15)
C1 0.0357(19) 0.047(2) 0.052(2) 0.0180(17) 0.0173(17) 0.0152(18)
C2 0.056(3) 0.063(3) 0.059(3) 0.010(2) 0.020(2) 0.010(2)
C3 0.072(3) 0.094(4) 0.054(3) 0.031(3) 0.025(3) 0.015(3)
C4 0.083(4) 0.107(4) 0.072(3) 0.056(4) 0.047(3) 0.044(3)
C5 0.064(3) 0.072(3) 0.081(3) 0.034(3) 0.044(3) 0.038(3)
C6 0.038(2) 0.052(2) 0.061(2) 0.0223(18) 0.0250(19) 0.020(2)
C7 0.109(4) 0.041(2) 0.082(4) 0.029(3) 0.038(3) 0.022(2)
C8 0.076(3) 0.045(3) 0.105(4) 0.018(2) 0.051(3) 0.019(3)
C9 0.054(2) 0.049(2) 0.060(3) 0.027(2) 0.026(2) 0.0169(19)
C10 0.065(3) 0.057(3) 0.070(3) 0.025(2) 0.025(2) 0.006(2)
C11 0.091(4) 0.088(4) 0.058(3) 0.047(3) 0.030(3) 0.016(3)
C12 0.109(5) 0.108(5) 0.065(3) 0.061(4) 0.054(3) 0.040(3)
C13 0.075(3) 0.071(3) 0.064(3) 0.033(3) 0.036(3) 0.037(2)
C14 0.048(2) 0.050(2) 0.044(2) 0.0277(19) 0.0164(18) 0.0205(17)

loop_
_atom_type_symbol
_atom_type_description
_atom_type_scat_dispersion_real
_atom_type_scat_dispersion_imag
_atom_type_scat_source
C C 0.0033 0.0016 'International Tables Vol C Tables 4.2.6.8 and 6.1.1.4'
H H 0.0000 0.0000 'International Tables Vol C Tables 4.2.6.8 and 6.1.1.4'
Cl Cl 0.1484 0.1585 'International Tables Vol C Tables 4.2.6.8 and 6.1.1.4'
N N 0.0061 0.0033 'International Tables Vol C Tables 4.2.6.8 and 6.1.1.4'
P P 0.1023 0.0942 'International Tables Vol C Tables 4.2.6.8 and 6.1.1.4'
O O 0.0106 0.0060 'International Tables Vol C Tables 4.2.6.8 and 6.1.1.4'

loop_
_geom_angle_atom_site_label_1
_geom_angle_atom_site_label_2
_geom_angle_atom_site_label_3
_geom_angle
_geom_angle_publ_flag
N1 P1 N3 114.17(17) yes
N1 P1 N5 110.85(18) yes
N3 P1 N5 107.03(18) yes
N1 P1 N4 110.94(18) yes
N3 P1 N4 107.67(19) yes
N5 P1 N4 105.75(18) yes
N3 P3 N2 119.45(17) yes
N3 P3 Cl2 108.93(15) ?
N2 P3 Cl2 107.82(16) ?
N3 P3 Cl1 109.75(15) ?
N2 P3 Cl1 109.25(17) ?
Cl2 P3 Cl1 99.82(8) ?
N1 P2 N2 120.11(18) yes
N1 P2 Cl3 108.39(14) ?
N2 P2 Cl3 108.46(16) ?
N1 P2 Cl4 110.51(15) ?
N2 P2 Cl4 107.43(16) ?
Cl3 P2 Cl4 100.08(10) ?
C6 O1 C7 114.3(4) ?
C13 C14 C9 118.6(4) ?
C13 C14 N5 118.8(4) ?
C9 C14 N5 122.3(4) ?
C14 N5 P1 130.1(3) ?
C14 N5 H5 114.9 ?
P1 N5 H5 114.9 ?
C1 N4 P1 128.2(3) ?
C1 N4 H4 117(3) ?
P1 N4 H4 106(3) ?
P2 N1 P1 122.89(19) yes
C3 C2 C1 120.8(5) ?
C3 C2 H2 119.6 ?
C1 C2 H2 119.6 ?
C5 C6 O1 122.0(4) ?
C5 C6 C1 121.3(4) ?
O1 C6 C1 116.7(4) ?
C2 C1 N4 124.5(4) ?
C2 C1 C6 118.0(4) ?
N4 C1 C6 117.4(4) ?
C9 O2 C8 122.8(4) ?
P3 N2 P2 119.1(2) yes
P3 N3 P1 122.9(2) yes
C6 C5 C4 119.6(5) ?
C6 C5 H5A 120.2 ?
C4 C5 H5A 120.2 ?
C13 C12 C11 120.2(5) ?
C13 C12 H12 119.9 ?
C11 C12 H12 119.9 ?
O2 C9 C10 123.2(4) ?
O2 C9 C14 116.7(4) ?
C10 C9 C14 120.1(4) ?
C14 C13 C12 121.8(5) ?
C14 C13 H13 119.1 ?
C12 C13 H13 119.1 ?
O1 C7 C8 112.4(4) ?
O1 C7 H7A 109.1 ?
C8 C7 H7A 109.1 ?
O1 C7 H7B 109.1 ?
C8 C7 H7B 109.1 ?
H7A C7 H7B 107.9 ?
O2 C8 C7 109.7(4) ?
O2 C8 H8A 109.7 ?
C7 C8 H8A 109.7 ?
O2 C8 H8B 109.7 ?
C7 C8 H8B 109.7 ?
H8A C8 H8B 108.2 ?
C9 C10 C11 119.8(5) ?
C9 C10 H10 120.1 ?
C11 C10 H10 120.1 ?
C12 C11 C10 119.5(5) ?
C12 C11 H11 120.3 ?
C10 C11 H11 120.3 ?
C2 C3 C4 120.0(5) ?
C2 C3 H3 120.0 ?
C4 C3 H3 120.0 ?
C5 C4 C3 120.2(5) ?
C5 C4 H4A 119.9 ?
C3 C4 H4A 119.9 ?

loop_
_geom_bond_atom_site_label_1
_geom_bond_atom_site_label_2
_geom_bond_site_symmetry_2
_geom_bond_distance
_geom_bond_publ_flag
Cl2 P3 . 1.9905(16) ?
Cl3 P2 . 1.9869(18) ?
Cl4 P2 . 1.9877(18) ?
P1 N1 . 1.603(3) yes
P1 N3 . 1.610(3) yes
P1 N5 . 1.635(3) yes
P1 N4 . 1.644(4) yes
P3 N3 . 1.560(3) yes
P3 N2 . 1.578(4) yes
P3 Cl1 . 1.9925(16) ?
P2 N1 . 1.554(3) yes
P2 N2 . 1.580(3) yes
O1 C6 . 1.383(5) ?
O1 C7 . 1.439(6) ?
C14 C13 . 1.365(6) ?
C14 C9 . 1.397(6) ?
C14 N5 . 1.433(5) ?
N5 H5 . 0.8600 ?
N4 C1 . 1.394(5) ?
N4 H4 . 0.78(4) ?
C2 C3 . 1.374(7) ?
C2 C1 . 1.379(6) ?
C2 H2 . 0.9300 ?
C6 C5 . 1.369(6) ?
C6 C1 . 1.398(5) ?
O2 C9 . 1.367(5) ?
O2 C8 . 1.383(5) ?
C5 C4 . 1.370(7) ?
C5 H5A . 0.9300 ?
C12 C13 . 1.368(7) ?
C12 C11 . 1.372(8) ?
C12 H12 . 0.9300 ?
C9 C10 . 1.387(6) ?
C13 H13 . 0.9300 ?
C7 C8 . 1.455(7) ?
C7 H7A . 0.9700 ?
C7 H7B . 0.9700 ?
C8 H8A . 0.9700 ?
C8 H8B . 0.9700 ?
C10 C11 . 1.388(7) ?
C10 H10 . 0.9300 ?
C11 H11 . 0.9300 ?
C3 C4 . 1.380(7) ?
C3 H3 . 0.9300 ?
C4 H4A . 0.9300 ?

loop_
_geom_hbond_atom_site_label_D
_geom_hbond_atom_site_label_H
_geom_hbond_atom_site_label_A
_geom_hbond_site_symmetry_A
_geom_hbond_distance_DH
_geom_hbond_distance_HA
_geom_hbond_distance_DA
_geom_hbond_angle_DHA
_geom_hbond_publ_flag
N4 H4 O1 . 0.78(4) 2.29(5) 2.659(5) 110(4) yes
N4 H4 O2 . 0.78(4) 2.12(5) 2.788(5) 144(6) yes
N4 H4 N5 . 0.78(4) 2.47(6) 2.614(6) 92(4) yes
N5 H5 N3 2_666 0.86 2.25 3.026(5) 151 yes

loop_
_geom_torsion_atom_site_label_1
_geom_torsion_atom_site_label_2
_geom_torsion_atom_site_label_3
_geom_torsion_atom_site_label_4
_geom_torsion
_geom_torsion_publ_flag
C13 C14 N5 P1 124.0(4) ?
C9 C14 N5 P1 -62.0(5) yes
N1 P1 N5 C14 -35.4(4) ?
N3 P1 N5 C14 -160.5(3) ?
N4 P1 N5 C14 84.9(4) yes
N1 P1 N4 C1 -42.3(4) ?
N3 P1 N4 C1 83.3(4) ?
N5 P1 N4 C1 -162.6(3) yes
N2 P2 N1 P1 -7.5(4) ?
Cl3 P2 N1 P1 -132.8(2) ?
Cl4 P2 N1 P1 118.4(2) ?
N3 P1 N1 P2 9.7(3) ?
N5 P1 N1 P2 -111.2(3) ?
N4 P1 N1 P2 131.6(3) ?
C7 O1 C6 C5 88.3(5) ?
C7 O1 C6 C1 -95.2(5) yes
C3 C2 C1 N4 -178.1(5) ?
C3 C2 C1 C6 -0.8(7) ?
P1 N4 C1 C2 -40.5(6) ?
P1 N4 C1 C6 142.2(3) yes
C5 C6 C1 C2 -1.1(6) ?
O1 C6 C1 C2 -177.7(4) ?
C5 C6 C1 N4 176.4(4) ?
O1 C6 C1 N4 -0.1(5) yes
N3 P3 N2 P2 -8.2(4) ?
Cl2 P3 N2 P2 -133.1(2) ?
Cl1 P3 N2 P2 119.3(3) ?
N1 P2 N2 P3 6.3(4) ?
Cl3 P2 N2 P3 131.6(2) ?
Cl4 P2 N2 P3 -121.1(3) ?
N2 P3 N3 P1 11.4(4) ?
Cl2 P3 N3 P1 135.8(2) ?
Cl1 P3 N3 P1 -115.8(2) ?
N1 P1 N3 P3 -11.7(3) ?
N5 P1 N3 P3 111.3(3) ?
N4 P1 N3 P3 -135.4(3) ?
O1 C6 C5 C4 177.8(4) ?
C1 C6 C5 C4 1.5(7) ?
C8 O2 C9 C10 -12.7(8) ?
C8 O2 C9 C14 168.0(5) yes
C13 C14 C9 O2 -179.2(4) ?
N5 C14 C9 O2 6.9(6) yes
C13 C14 C9 C10 1.5(6) ?
N5 C14 C9 C10 -172.5(4) ?
C9 C14 C13 C12 0.1(7) ?
N5 C14 C13 C12 174.3(4) ?
C11 C12 C13 C14 -1.6(8) ?
C6 O1 C7 C8 136.2(4) yes
C9 O2 C8 C7 -148.5(5) yes
O1 C7 C8 O2 -54.9(6) yes
O2 C9 C10 C11 179.1(5) ?
C14 C9 C10 C11 -1.6(7) ?
C13 C12 C11 C10 1.5(9) ?
C9 C10 C11 C12 0.1(8) ?
C1 C2 C3 C4 2.3(8) ?
C6 C5 C4 C3 0.1(8) ?
C2 C3 C4 C5 -1.9(8) ?

loop_
_cod_related_entry_id
_cod_related_entry_database
_cod_related_entry_code
1 ChemSpider 21134176
